data_7132592
loop_
_publ_author_name
'Tang, Yi'
'Zhang, Rulei'
'Dong, Yujie'
'Yu, Songcheng'
'Wu, Yongjun'
'Xiao, Yumei'
'Guo, Hongchao'

_publ_section_title
;
 4-Vinylbenzodioxinones as a new type of precursor for palladium-catalyzed
 (4+3) cycloaddition of azomethine imines.
;
_journal_issue 11
_journal_name_full 'Chemical communications (Cambridge, England)'
_journal_page_first 1436
_journal_page_last 1439
_journal_paper_doi 10.1039/d3cc06012h
_journal_volume 60
_journal_year 2024
_chemical_absolute_configuration rm
_chemical_formula_moiety 'C26 H25 N3 O4 S'
_chemical_formula_sum 'C26 H25 N3 O4 S'
_chemical_formula_weight 475.55
_space_group_crystal_system orthorhombic
_space_group_IT_number 19
_space_group_name_Hall 'P 2ac 2ab'
_space_group_name_H-M_alt 'P 21 21 21'
_atom_sites_solution_hydrogens geom
_atom_sites_solution_primary dual
_audit_creation_date 2023-11-24
_audit_creation_method
;
Olex2 1.5-beta
(compiled 2023.08.24 svn.re1ec1418 for OlexSys, GUI svn.r6817)
;
_audit_update_record
;
2023-12-04 deposited with the CCDC.	2024-01-05 downloaded from the CCDC.
;
_cell_angle_alpha 90
_cell_angle_beta 90
_cell_angle_gamma 90
_cell_formula_units_Z 8
_cell_length_a 10.53610(10)
_cell_length_b 17.8100(2)
_cell_length_c 26.2442(3)
_cell_measurement_reflns_used 54605
_cell_measurement_temperature 293(2)
_cell_measurement_theta_max 76.4660
_cell_measurement_theta_min 2.9570
_cell_volume 4924.67(9)
_computing_cell_refinement 'CrysAlisPro 1.171.43.94a (Rigaku OD, 2023)'
_computing_data_collection 'CrysAlisPro 1.171.43.94a (Rigaku OD, 2023)'
_computing_data_reduction 'CrysAlisPro 1.171.43.94a (Rigaku OD, 2023)'
_computing_molecular_graphics 'Olex2 1.5-beta (Dolomanov et al., 2009)'
_computing_publication_material 'Olex2 1.5-beta (Dolomanov et al., 2009)'
_computing_structure_refinement 'SHELXL 2018/3 (Sheldrick, 2015)'
_computing_structure_solution 'SHELXT 2014/5 (Sheldrick, 2014)'
_diffrn_ambient_temperature 293(2)
_diffrn_detector 'Hybrid Pixel Array Detector'
_diffrn_detector_area_resol_mean 10.0000
_diffrn_detector_type HyPix
_diffrn_measured_fraction_theta_full 0.999
_diffrn_measured_fraction_theta_max 0.995
_diffrn_measurement_details
;
List of Runs (angles in degrees, time in seconds):

  # Type    Start    End  Width  t~exp~   \w     \q     \k     \f   Frames
#--------------------------------------------------------------------------
  1  \w     25.00 122.00   0.50    0.05    --   48.93  77.00-150.00  194
  2  \w     25.00 122.00   0.50    0.05    --   48.93  77.00 -90.00  194
  3  \w     25.00 122.00   0.50    0.05    --   48.93  77.00 -30.00  194
  4  \w     25.00 122.00   0.50    0.05    --   48.93  77.00  30.00  194
  5  \w     25.00 122.00   0.50    0.05    --   48.93  77.00  90.00  194
  6  \w     25.00 122.00   0.50    0.05    --   48.93  77.00 150.00  194
  7  \w     34.00 124.00   0.50    0.05    --   48.93  19.00  30.00  180
  8  \w     34.00 124.00   0.50    0.05    --   48.93  19.00  30.00  180
  9  \w     33.00 122.00   0.50    0.05    --   48.93  57.00  60.00  178
 10  \w     91.00 178.00   0.50    0.50    --  108.01  61.00  60.00  174
 11  \w     93.00 178.00   0.50    0.50    --  108.01  30.00  30.00  170
 12  \w     94.00 178.00   0.50    0.50    --  108.01  45.00-150.00  168
 13  \w     93.00 178.00   0.50    0.50    --  108.01  30.00 -60.00  170
 14  \w     91.00 178.00   0.50    0.50    --  108.01  61.00 -30.00  174
 15  \w     35.00  71.00   0.50    0.50    --  108.01 -61.00  90.00   72
 16  \w     38.00 112.00   0.50    0.50    --  108.01-125.00  30.00  148
 17  \w     35.00 105.00   0.50    0.50    --  108.01 -77.00   0.00  140
 18  \w     35.00  71.00   0.50    0.50    --  108.01 -61.00   0.00   72
 19  \w     38.00 112.00   0.50    0.50    --  108.01-125.00   0.00  148
 20  \w     13.00  96.00   0.50    0.05    --   48.93-125.00-150.00  166
 21  \w     38.00 112.00   0.50    0.50    --  108.01-125.00 -90.00  148
 22  \w     35.00 105.00   0.50    0.50    --  108.01 -95.00 -90.00  140
 23  \w     35.00 105.00   0.50    0.50    --  108.01 -95.00   0.00  140
 24  \w     35.00 105.00   0.50    0.50    --  108.01 -95.00 150.00  140
 25  \w    -23.00  65.00   0.50    0.05    --   48.93 -57.00  30.00  176
 26  \w    -25.00  43.00   0.50    0.05    --   48.93 -38.00 150.00  136
 27  \w    -26.00  26.00   0.50    0.05    --   48.93 -19.00  60.00  104
 28  \w    -26.00  26.00   0.50    0.05    --   48.93 -19.00  30.00  104
 29  \w    -25.00  43.00   0.50    0.05    --   48.93 -38.00 -90.00  136
 30  \w   -177.00 -89.00   0.50    0.50    -- -105.51 -54.00-122.94  176
 31  \w   -177.00 -89.00   0.50    0.50    -- -105.51 -58.00 -98.13  176
 32  \w   -177.00-134.00   0.50    0.50    -- -105.51 -63.00 118.59   86
 33  \w   -177.00 -80.00   0.50    0.50    -- -105.51 -81.00 160.59  194
 34  \w   -177.00 -88.00   0.50    0.50    -- -105.51 -62.00 174.73  178
 35  \w    -71.00 -32.00   0.50    0.50    -- -105.51  61.00  90.00   78
 36  \w    -71.00 -32.00   0.50    0.50    -- -105.51  61.00 -60.00   78
 37  \w    -93.00 -13.00   0.50    0.05    --  -46.43 125.00-150.00  160
 38  \w   -122.00 -32.00   0.50    0.50    -- -105.51 139.00  51.40  180
 39  \w   -128.00 -32.00   0.50    0.50    -- -105.51 148.00  18.40  192
 40  \w   -123.00 -32.00   0.50    0.50    -- -105.51 141.00 102.22  182
 41  \w   -123.00 -32.00   0.50    0.50    -- -105.51 141.00 102.22  182
 42  \w   -122.00 -32.00   0.50    0.50    -- -105.51 139.00 146.29  180
 43  \w   -122.00 -32.00   0.50    0.50    -- -105.51 139.00 146.29  180
 44  \w   -111.00 -35.00   0.50    0.50    -- -105.51 125.00 -90.00  152
 45  \w    -30.00  -5.00   0.50    0.05    --  -46.49  35.00  45.00   50
 46  \w   -113.00 -88.00   0.50    0.50    -- -105.44 -61.00 124.43   50
 47  \w   -119.00 -31.00   0.50    0.05    --  -46.49 -44.00-148.92  176
 48  \w   -120.00 -32.00   0.50    0.05    --  -46.49 -38.00 120.00  176
 49  \w   -120.00 -32.00   0.50    0.05    --  -46.49 -38.00 -90.00  176
 50  \w   -120.00 -32.00   0.50    0.05    --  -46.49 -38.00   0.00  176
 51  \w   -120.00 -32.00   0.50    0.05    --  -46.49 -38.00-150.00  176
 52  \w     25.00 122.00   0.50    0.05    --   48.99  77.00 120.00  194
 53  \w     25.00 122.00   0.50    0.05    --   48.99  77.00 -60.00  194
 54  \w     33.00 122.00   0.50    0.05    --   48.99  57.00 -60.00  178
 55  \w     25.00 122.00   0.50    0.05    --   48.99  77.00  60.00  194
 56  \w     25.00 122.00   0.50    0.05    --   48.99  77.00-120.00  194
 57  \w     25.00 122.00   0.50    0.05    --   48.99  77.00   0.00  194
 58  \w     25.00 122.00   0.50    0.05    --   48.99  77.00-180.00  194
 59  \w   -177.00-121.00   0.50    0.50    -- -105.44 -67.00-152.31  112
;
_diffrn_measurement_device 'four-circle diffractometer'
_diffrn_measurement_device_type 'XtaLAB Synergy, Single source at home/near, HyPix'
_diffrn_measurement_method '\w scans'
_diffrn_orient_matrix_type 'CrysAlisPro convention (1999,Acta A55,543-557)'
_diffrn_orient_matrix_UB_11 -0.0547397000
_diffrn_orient_matrix_UB_12 -0.0196469000
_diffrn_orient_matrix_UB_13 0.0527600000
_diffrn_orient_matrix_UB_21 0.0358789000
_diffrn_orient_matrix_UB_22 -0.0829746000
_diffrn_orient_matrix_UB_23 -0.0082040000
_diffrn_orient_matrix_UB_31 0.1307678000
_diffrn_orient_matrix_UB_32 0.0145071000
_diffrn_orient_matrix_UB_33 0.0243823000
_diffrn_radiation_monochromator mirror
_diffrn_radiation_probe x-ray
_diffrn_radiation_type 'Cu K\a'
_diffrn_radiation_wavelength 1.54184
_diffrn_reflns_av_R_equivalents 0.0684
_diffrn_reflns_av_unetI/netI 0.0237
_diffrn_reflns_Laue_measured_fraction_full 0.999
_diffrn_reflns_Laue_measured_fraction_max 0.995
_diffrn_reflns_limit_h_max 13
_diffrn_reflns_limit_h_min -12
_diffrn_reflns_limit_k_max 22
_diffrn_reflns_limit_k_min -22
_diffrn_reflns_limit_l_max 33
_diffrn_reflns_limit_l_min -33
_diffrn_reflns_number 148366
_diffrn_reflns_point_group_measured_fraction_full 0.999
_diffrn_reflns_point_group_measured_fraction_max 0.990
_diffrn_reflns_theta_full 67.684
_diffrn_reflns_theta_max 76.756
_diffrn_reflns_theta_min 3.368
_diffrn_source 'micro-focus sealed X-ray tube'
_diffrn_source_type 'PhotonJet (Cu) X-ray Source'
_exptl_absorpt_coefficient_mu 1.472
_exptl_absorpt_correction_T_max 1.00000
_exptl_absorpt_correction_T_min 0.48138
_exptl_absorpt_correction_type multi-scan
_exptl_absorpt_process_details
;
CrysAlisPro 1.171.43.94a (Rigaku Oxford Diffraction, 2023)
Empirical absorption correction using spherical harmonics,
implemented in SCALE3 ABSPACK scaling algorithm.
;
_exptl_crystal_colour 'clear light colourless'
_exptl_crystal_colour_lustre clear
_exptl_crystal_colour_modifier light
_exptl_crystal_colour_primary colourless
_exptl_crystal_density_diffrn 1.283
_exptl_crystal_description block
_exptl_crystal_F_000 2000
_exptl_crystal_size_max 0.15
_exptl_crystal_size_mid 0.06
_exptl_crystal_size_min 0.05
_refine_diff_density_max 0.351
_refine_diff_density_min -0.242
_refine_diff_density_rms 0.034
_refine_ls_abs_structure_details
;
 Flack x determined using 3181 quotients [(I+)-(I-)]/[(I+)+(I-)]
 (Parsons, Flack and Wagner, Acta Cryst. B69 (2013) 249-259).
;
_refine_ls_abs_structure_Flack -0.002(6)
_refine_ls_extinction_method none
_refine_ls_goodness_of_fit_ref 1.026
_refine_ls_hydrogen_treatment constr
_refine_ls_matrix_type full
_refine_ls_number_parameters 617
_refine_ls_number_reflns 10285
_refine_ls_number_restraints 9
_refine_ls_restrained_S_all 1.026
_refine_ls_R_factor_all 0.0558
_refine_ls_R_factor_gt 0.0445
_refine_ls_shift/su_max 0.001
_refine_ls_shift/su_mean 0.000
_refine_ls_structure_factor_coef Fsqd
_refine_ls_weighting_details 'w=1/[\s^2^(Fo^2^)+(0.0778P)^2^+0.3721P] where P=(Fo^2^+2Fc^2^)/3'
_refine_ls_weighting_scheme calc
_refine_ls_wR_factor_gt 0.1235
_refine_ls_wR_factor_ref 0.1342
_reflns_Friedel_coverage 0.795
_reflns_Friedel_fraction_full 0.999
_reflns_Friedel_fraction_max 0.985
_reflns_number_gt 8298
_reflns_number_total 10285
_reflns_threshold_expression 'I > 2\s(I)'
_cod_data_source_file d3cc06012h2.cif
_cod_data_source_block 9052_auto
_cod_depositor_comments 'Adding full bibliography for 7132590--7132592.cif.'
_cod_database_code 7132592
_shelx_shelxl_version_number 2018/3
_chemical_oxdiff_formula chon
_shelx_space_group_comment
;
The symmetry employed for this shelxl refinement is uniquely defined
by the following loop, which should always be used as a source of
symmetry information in preference to the above space-group names.
They are only intended as comments.
;
_shelx_estimated_absorpt_t_max 0.930
_shelx_estimated_absorpt_t_min 0.809
_olex2_refinement_description
;
1. Fixed Uiso
 At 1.2 times of:
  All C(H) groups, All C(H,H) groups
 At 1.5 times of:
  All C(H,H,H) groups
2. Restrained distances
 C25-C43
 1.2 with sigma of 0.02
 C51-C49
 1.15 with sigma of 0.002
3. Rigid bond restraints
 C51, C49
 with sigma for 1-2 distances of 0.0008 and sigma for 1-3 distances of 0.0004
4. Uiso/Uaniso restraints and constraints
Uanis(C51) \\sim Ueq: with sigma of 0.1 and sigma for terminal atoms of 0.2
5.a Ternary CH refined with riding coordinates:
 C12(H12), C14(H14), C32(H32), C37(H37)
5.b Secondary CH2 refined with riding coordinates:
 C24(H24A,H24B), C45(H45A,H45B)
5.c Aromatic/amide H refined with riding coordinates:
 C8(H8), C28(H28), C36(H36), C40(H40), C42(H42), C44(H44), C46(H46), C48(H48),
 C50(H50), C52(H52), C13(H13), C27(H27), C7(H7), C29(H29), C31(H31), C2(H2),
 C17(H17), C35(H35), C9(H9), C19(H19), C39(H39), C5(H5), C21(H21), C43(H43),
 C11(H11), C49(H49)
5.d X=CH2 refined with riding coordinates:
 C25(H25A,H25B), C51(H51A,H51B)
5.e Idealised Me refined as rotating group:
 C33(H33A,H33B,H33C), C23(H23A,H23B,H23C), C47(H47A,H47B,H47C), C3(H3A,H3B,H3C)
;
_olex2_submission_special_instructions 'No special instructions were received'
_oxdiff_exptl_absorpt_empirical_details
;
Empirical correction (ABSPACK) includes:
- Absorption correction using spherical harmonics
- Frame scaling
;
_oxdiff_exptl_absorpt_empirical_full_max 1.442
_oxdiff_exptl_absorpt_empirical_full_min 0.532

loop_
_space_group_symop_operation_xyz
'x, y, z'
'-x+1/2, -y, z+1/2'
'-x, y+1/2, -z+1/2'
'x+1/2, -y+1/2, -z'

loop_
_atom_site_label
_atom_site_type_symbol
_atom_site_fract_x
_atom_site_fract_y
_atom_site_fract_z
_atom_site_U_iso_or_equiv
_atom_site_adp_type
_atom_site_occupancy
_atom_site_site_symmetry_order
_atom_site_calc_flag
_atom_site_refinement_flags_posn
_atom_site_refinement_flags_adp
_atom_site_refinement_flags_occupancy
_atom_site_disorder_assembly
_atom_site_disorder_group
S1 S 0.15922(10) 0.59456(5) 0.95169(4) 0.0846(3) Uani 1 1 d . . . . .
S2 S 0.60974(11) 0.82942(6) 0.68994(4) 0.0885(3) Uani 1 1 d . . . . .
O3 O 0.2972(2) 0.73535(13) 0.83818(8) 0.0698(5) Uani 1 1 d . . . . .
O7 O 0.7275(2) 0.63805(12) 0.60606(10) 0.0732(6) Uani 1 1 d . . . . .
O8 O 0.9490(2) 0.61939(16) 0.56363(9) 0.0804(6) Uani 1 1 d . . . . .
O1 O 0.2047(3) 0.51997(15) 0.95643(13) 0.1033(9) Uani 1 1 d . . . . .
O4 O 0.5153(3) 0.80226(17) 0.85562(11) 0.0962(8) Uani 1 1 d . . . . .
N2 N 0.1137(3) 0.68390(14) 0.87717(10) 0.0685(6) Uani 1 1 d . . . . .
O5 O 0.6689(3) 0.86253(16) 0.64657(12) 0.1033(9) Uani 1 1 d . . . . .
O2 O 0.2233(3) 0.65401(17) 0.97734(11) 0.1059(10) Uani 1 1 d . . . . .
N1 N 0.1547(3) 0.61068(15) 0.88853(11) 0.0768(7) Uani 1 1 d . . . . .
N3 N -0.0543(3) 0.75102(18) 0.83879(12) 0.0812(7) Uani 1 1 d . . . . .
O6 O 0.6626(4) 0.8419(2) 0.73893(12) 0.1142(10) Uani 1 1 d . . . . .
N5 N 0.5577(3) 0.71408(16) 0.63546(13) 0.0811(8) Uani 1 1 d . . . . .
N4 N 0.6014(3) 0.73602(18) 0.68365(14) 0.0907(9) Uani 1 1 d . . . . .
C1 C 0.9524(3) 0.64428(19) 0.61257(14) 0.0726(8) Uani 1 1 d . . . . .
C4 C 0.8341(3) 0.65471(19) 0.63483(14) 0.0746(8) Uani 1 1 d . . . . .
C6 C 0.1370(3) 0.81701(18) 0.86643(12) 0.0701(7) Uani 1 1 d . . . . .
C8 C -0.0022(3) 0.6901(2) 0.85389(13) 0.0751(8) Uani 1 1 d . . . . .
H8 H -0.047225 0.645865 0.848579 0.090 Uiso 1 1 calc R U . . .
C10 C 0.5814(3) 0.68904(16) 0.54610(16) 0.0733(8) Uani 1 1 d . . . . .
C12 C 0.6495(3) 0.70217(17) 0.59565(14) 0.0720(8) Uani 1 1 d . . . . .
H12 H 0.703295 0.746800 0.592526 0.086 Uiso 1 1 calc R U . . .
C14 C 0.2040(3) 0.74534(17) 0.87731(11) 0.0654(7) Uani 1 1 d . . . . .
H14 H 0.245780 0.748327 0.910604 0.079 Uiso 1 1 calc R U . . .
C16 C 0.3995(3) 0.69100(19) 0.85270(12) 0.0716(7) Uani 1 1 d . . . . .
C18 C 0.0143(3) 0.8172(2) 0.84658(13) 0.0760(8) Uani 1 1 d . . . . .
C20 C 0.8217(4) 0.6811(2) 0.68480(15) 0.0902(10) Uani 1 1 d . . . . .
C22 C 0.3850(4) 0.61423(19) 0.85999(13) 0.0782(8) Uani 1 1 d . . . . .
N6 N 0.3837(3) 0.6607(2) 0.5912(2) 0.1185(15) Uani 1 1 d . . . . .
C24 C 1.0646(3) 0.6058(2) 0.53818(15) 0.0806(9) Uani 1 1 d . . . . .
H24A H 1.102914 0.559775 0.550600 0.097 Uiso 1 1 calc R U . . .
H24B H 1.123306 0.646823 0.544108 0.097 Uiso 1 1 calc R U . . .
C26 C 0.4486(4) 0.85381(18) 0.68989(13) 0.0794(9) Uani 1 1 d . . . . .
C28 C 0.6457(3) 0.69720(19) 0.50061(15) 0.0798(9) Uani 1 1 d . . . . .
H28 H 0.730991 0.710644 0.500679 0.096 Uiso 1 1 calc R U . . .
C30 C 0.5155(4) 0.7259(2) 0.85889(15) 0.0834(9) Uani 1 1 d . . . . .
C32 C 0.2567(4) 0.5777(2) 0.85489(15) 0.0826(9) Uani 1 1 d . . . . .
H32 H 0.266805 0.525083 0.864933 0.099 Uiso 1 1 calc R U . . .
C34 C 0.4545(3) 0.6678(2) 0.5463(2) 0.0917(12) Uani 1 1 d . . . . .
C36 C -0.0721(4) 0.5332(2) 0.97344(17) 0.0907(11) Uani 1 1 d . . . . .
H36 H -0.033878 0.486880 0.967851 0.109 Uiso 1 1 calc R U . . .
C38 C -0.0018(4) 0.59872(19) 0.96832(13) 0.0826(9) Uani 1 1 d . . . . .
C40 C 0.2503(5) 0.8614(3) 0.73162(17) 0.1017(13) Uani 1 1 d . . . . .
H40 H 0.200273 0.852494 0.760197 0.122 Uiso 1 1 calc R U . . .
C42 C 0.3951(5) 0.8833(2) 0.64666(15) 0.0958(12) Uani 1 1 d . . . . .
H42 H 0.444142 0.890329 0.617575 0.115 Uiso 1 1 calc R U . . .
C44 C 0.4924(5) 0.5721(3) 0.87039(17) 0.0977(12) Uani 1 1 d . . . . .
H44 H 0.484982 0.520644 0.875809 0.117 Uiso 1 1 calc R U . . .
C46 C 1.0617(4) 0.6596(2) 0.63986(15) 0.0859(10) Uani 1 1 d . . . . .
H46 H 1.141260 0.652348 0.625334 0.103 Uiso 1 1 calc R U . . .
C48 C 0.2018(4) 0.8845(2) 0.87344(16) 0.0863(10) Uani 1 1 d . . . . .
H48 H 0.283976 0.883913 0.886365 0.104 Uiso 1 1 calc R U . . .
C50 C 0.4586(4) 0.6639(3) 0.4544(2) 0.1071(15) Uani 1 1 d . . . . .
H50 H 0.417319 0.655775 0.423526 0.129 Uiso 1 1 calc R U . . .
C52 C 0.3762(5) 0.8428(2) 0.73327(14) 0.0911(11) Uani 1 1 d . . . . .
H52 H 0.412232 0.823285 0.762779 0.109 Uiso 1 1 calc R U . . .
C13 C -0.0599(5) 0.6673(2) 0.97768(15) 0.0976(13) Uani 1 1 d . . . . .
H13 H -0.013295 0.711562 0.976219 0.117 Uiso 1 1 calc R U . . .
C27 C -0.0407(4) 0.8856(3) 0.83302(18) 0.0975(12) Uani 1 1 d . . . . .
H27 H -0.121142 0.886760 0.818494 0.117 Uiso 1 1 calc R U . . .
C7 C 0.5835(4) 0.6854(2) 0.45498(19) 0.0945(11) Uani 1 1 d . . . . .
H7 H 0.626665 0.692123 0.424418 0.113 Uiso 1 1 calc R U . . .
C29 C 0.2684(6) 0.9026(3) 0.64652(17) 0.1032(13) Uani 1 1 d . . . . .
H29 H 0.232062 0.922508 0.617196 0.124 Uiso 1 1 calc R U . . .
C15 C 0.1954(5) 0.8926(3) 0.68939(19) 0.1040(13) Uani 1 1 d . . . . .
C31 C 0.6237(4) 0.6818(3) 0.86803(18) 0.1040(13) Uani 1 1 d . . . . .
H31 H 0.703461 0.703816 0.870831 0.125 Uiso 1 1 calc R U . . .
C2 C 0.3961(4) 0.6546(3) 0.4986(3) 0.1132(18) Uani 1 1 d . . . . .
H2 H 0.311916 0.638990 0.497854 0.136 Uiso 1 1 calc R U . . .
C33 C 1.0356(4) 0.5991(3) 0.48203(16) 0.0935(11) Uani 1 1 d . . . . .
H33A H 1.111592 0.585975 0.463923 0.140 Uiso 1 1 calc R U . . .
H33B H 1.003973 0.646185 0.469573 0.140 Uiso 1 1 calc R U . . .
H33C H 0.972714 0.560804 0.476877 0.140 Uiso 1 1 calc R U . . .
C17 C -0.1886(6) 0.6689(3) 0.98926(16) 0.1078(15) Uani 1 1 d . . . . .
H17 H -0.228369 0.715006 0.993993 0.129 Uiso 1 1 calc R U . . .
C35 C 0.1456(5) 0.9515(2) 0.8615(2) 0.1079(14) Uani 1 1 d . . . . .
H35 H 0.188541 0.996435 0.866954 0.129 Uiso 1 1 calc R U . . .
C9 C 0.6092(5) 0.6053(3) 0.8727(2) 0.1092(14) Uani 1 1 d . . . . .
H9 H 0.680629 0.575442 0.877665 0.131 Uiso 1 1 calc R U . . .
C37 C 0.6952(5) 0.6872(3) 0.71038(18) 0.1077(14) Uani 1 1 d . . . . .
H37 H 0.710976 0.710992 0.743464 0.129 Uiso 1 1 calc R U . . .
C19 C 1.0501(5) 0.6860(3) 0.68926(17) 0.1039(13) Uani 1 1 d . . . . .
H19 H 1.123060 0.696463 0.707922 0.125 Uiso 1 1 calc R U . . .
C39 C 0.9343(6) 0.6972(3) 0.71120(16) 0.1097(15) Uani 1 1 d . . . . .
H39 H 0.929851 0.715723 0.744276 0.132 Uiso 1 1 calc R U . . .
C5 C 0.4377(4) 0.6837(2) 0.6316(2) 0.1022(14) Uani 1 1 d . . . . .
H5 H 0.391502 0.679687 0.661674 0.123 Uiso 1 1 calc R U . . .
C41 C -0.2589(5) 0.6038(3) 0.99390(17) 0.1071(14) Uani 1 1 d . . . . .
C21 C 0.0251(6) 0.9518(2) 0.8413(2) 0.1163(17) Uani 1 1 d . . . . .
H21 H -0.012841 0.997350 0.832970 0.140 Uiso 1 1 calc R U . . .
C43 C 0.2113(5) 0.5779(3) 0.80010(18) 0.1066(14) Uani 1 1 d D . . . .
H43 H 0.164678 0.620282 0.791175 0.128 Uiso 1 1 calc R U . . .
C11 C -0.1994(5) 0.5368(3) 0.9869(2) 0.1051(13) Uani 1 1 d . . . . .
H11 H -0.244953 0.492493 0.991155 0.126 Uiso 1 1 calc R U . . .
C45 C 0.6261(5) 0.8418(3) 0.8710(3) 0.1241(17) Uani 1 1 d . . . . .
H45A H 0.695976 0.830379 0.848236 0.149 Uiso 1 1 calc R U . . .
H45B H 0.650215 0.826962 0.905270 0.149 Uiso 1 1 calc R U . . .
C23 C -0.4007(6) 0.6073(4) 1.0054(2) 0.145(2) Uani 1 1 d . . . . .
H23A H -0.419007 0.577343 1.034916 0.218 Uiso 1 1 calc R U . . .
H23B H -0.447512 0.588397 0.976770 0.218 Uiso 1 1 calc R U . . .
H23C H -0.424957 0.658433 1.011802 0.218 Uiso 1 1 calc R U . . .
C47 C 0.0544(7) 0.9136(5) 0.6887(3) 0.164(3) Uani 1 1 d . . . . .
H47A H 0.004522 0.870714 0.698198 0.246 Uiso 1 1 calc R U . . .
H47B H 0.030913 0.929633 0.655103 0.246 Uiso 1 1 calc R U . . .
H47C H 0.039481 0.953648 0.712468 0.246 Uiso 1 1 calc R U . . .
C3 C 0.5975(7) 0.9230(4) 0.8696(3) 0.166(3) Uani 1 1 d . . . . .
H3A H 0.569676 0.936629 0.835995 0.249 Uiso 1 1 calc R U . . .
H3B H 0.672484 0.950960 0.878067 0.249 Uiso 1 1 calc R U . . .
H3C H 0.531721 0.934203 0.893729 0.249 Uiso 1 1 calc R U . . .
C49 C 0.6333(8) 0.6139(4) 0.7216(4) 0.196(4) Uani 1 1 d D U . . .
H49 H 0.545598 0.613858 0.717656 0.235 Uiso 1 1 calc R U . . .
C25 C 0.2238(11) 0.5356(6) 0.7677(3) 0.222(6) Uani 1 1 d D . . . .
H25A H 0.269177 0.491551 0.773161 0.266 Uiso 1 1 calc R U . . .
H25B H 0.188580 0.545261 0.735855 0.266 Uiso 1 1 calc R U . . .
C51 C 0.6753(15) 0.5576(4) 0.7342(4) 0.258(7) Uani 1 1 d D U . . .
H51A H 0.762323 0.552814 0.739049 0.309 Uiso 1 1 calc R U . . .
H51B H 0.622223 0.516618 0.739653 0.309 Uiso 1 1 calc R U . . .

loop_
_atom_site_aniso_label
_atom_site_aniso_U_11
_atom_site_aniso_U_22
_atom_site_aniso_U_33
_atom_site_aniso_U_23
_atom_site_aniso_U_13
_atom_site_aniso_U_12
S1 0.1069(6) 0.0622(4) 0.0846(5) 0.0149(4) -0.0108(5) -0.0054(4)
S2 0.1022(6) 0.0793(5) 0.0840(5) -0.0089(4) 0.0193(5) -0.0107(5)
O3 0.0708(12) 0.0695(12) 0.0692(12) 0.0092(9) 0.0003(10) 0.0070(10)
O7 0.0602(11) 0.0605(11) 0.0989(15) -0.0009(10) 0.0086(11) 0.0012(9)
O8 0.0567(11) 0.0999(16) 0.0847(15) -0.0101(12) 0.0002(10) -0.0023(11)
O1 0.111(2) 0.0740(15) 0.124(2) 0.0316(15) 0.0006(18) 0.0102(14)
O4 0.0786(15) 0.099(2) 0.111(2) 0.0107(15) -0.0071(14) -0.0142(14)
N2 0.0790(15) 0.0559(13) 0.0707(14) 0.0052(10) -0.0039(12) -0.0022(12)
O5 0.123(2) 0.0843(17) 0.1022(18) -0.0087(14) 0.0375(17) -0.0266(16)
O2 0.141(3) 0.0916(18) 0.0854(17) 0.0146(14) -0.0273(17) -0.0301(18)
N1 0.0908(18) 0.0570(13) 0.0827(17) 0.0043(12) -0.0002(15) 0.0021(13)
N3 0.0771(17) 0.0824(18) 0.0842(17) 0.0068(14) -0.0037(14) 0.0078(15)
O6 0.115(2) 0.131(3) 0.0962(19) -0.0144(18) -0.0014(17) -0.008(2)
N5 0.0713(16) 0.0643(15) 0.108(2) -0.0085(14) 0.0230(16) -0.0011(13)
N4 0.095(2) 0.0786(18) 0.098(2) 0.0032(16) 0.0256(18) 0.0034(16)
C1 0.0652(17) 0.0698(18) 0.083(2) 0.0070(15) -0.0031(15) 0.0000(14)
C4 0.0760(19) 0.0650(17) 0.083(2) 0.0093(14) 0.0031(16) 0.0026(15)
C6 0.0802(19) 0.0604(16) 0.0697(16) 0.0062(13) 0.0098(15) 0.0046(14)
C8 0.078(2) 0.0720(19) 0.0749(18) -0.0007(15) -0.0029(16) -0.0045(16)
C10 0.0562(15) 0.0509(13) 0.113(3) -0.0118(16) -0.0035(16) 0.0029(12)
C12 0.0595(15) 0.0529(14) 0.104(2) -0.0024(14) 0.0110(16) -0.0031(12)
C14 0.0757(18) 0.0596(15) 0.0610(15) 0.0012(12) -0.0011(13) -0.0029(13)
C16 0.0694(17) 0.0774(19) 0.0679(17) 0.0040(14) -0.0057(14) 0.0045(16)
C18 0.081(2) 0.072(2) 0.0755(18) 0.0091(15) 0.0107(16) 0.0063(17)
C20 0.108(3) 0.086(2) 0.077(2) 0.0127(18) 0.005(2) 0.012(2)
C22 0.088(2) 0.0716(18) 0.0750(19) 0.0022(15) -0.0041(17) 0.0141(17)
N6 0.0673(18) 0.109(3) 0.179(4) -0.055(3) 0.033(2) -0.0203(19)
C24 0.0593(17) 0.088(2) 0.094(2) -0.0060(18) 0.0018(16) 0.0040(16)
C26 0.110(3) 0.0598(16) 0.0682(18) -0.0064(14) 0.0170(18) -0.0028(17)
C28 0.0675(18) 0.0668(17) 0.105(3) -0.0013(17) -0.0081(18) -0.0027(15)
C30 0.081(2) 0.089(2) 0.080(2) 0.0062(18) -0.0042(18) 0.0040(18)
C32 0.093(2) 0.0615(17) 0.094(2) -0.0042(16) -0.0035(19) 0.0025(17)
C34 0.0553(16) 0.0695(19) 0.150(4) -0.031(2) 0.009(2) 0.0051(14)
C36 0.100(3) 0.0649(19) 0.108(3) -0.0085(18) -0.006(2) 0.0037(18)
C38 0.114(3) 0.0585(17) 0.0751(19) -0.0004(14) -0.0059(19) 0.0023(18)
C40 0.116(3) 0.107(3) 0.083(2) 0.001(2) 0.027(2) 0.021(3)
C42 0.138(4) 0.079(2) 0.070(2) -0.0003(17) 0.016(2) -0.012(2)
C44 0.106(3) 0.087(3) 0.100(3) 0.003(2) -0.016(2) 0.029(2)
C46 0.078(2) 0.092(2) 0.087(2) 0.0116(19) -0.0096(18) -0.0028(19)
C48 0.097(2) 0.0628(19) 0.099(3) 0.0036(16) 0.009(2) -0.0025(17)
C50 0.083(3) 0.095(3) 0.143(4) -0.037(3) -0.030(3) 0.028(2)
C52 0.117(3) 0.086(2) 0.0703(19) 0.0029(17) 0.021(2) 0.014(2)
C13 0.150(4) 0.0626(19) 0.081(2) -0.0060(16) 0.007(2) 0.000(2)
C27 0.087(2) 0.094(3) 0.112(3) 0.023(2) 0.013(2) 0.023(2)
C7 0.097(3) 0.075(2) 0.111(3) -0.006(2) -0.020(2) 0.0099(19)
C29 0.136(4) 0.086(3) 0.088(3) 0.004(2) 0.000(3) 0.007(3)
C15 0.122(3) 0.092(3) 0.098(3) -0.006(2) 0.009(3) 0.018(2)
C31 0.071(2) 0.133(4) 0.109(3) 0.004(3) -0.016(2) 0.007(2)
C2 0.0544(18) 0.105(3) 0.180(5) -0.058(3) -0.024(3) 0.015(2)
C33 0.079(2) 0.106(3) 0.095(3) -0.015(2) 0.001(2) -0.001(2)
C17 0.147(4) 0.094(3) 0.083(2) -0.019(2) 0.015(3) 0.029(3)
C35 0.123(4) 0.063(2) 0.138(4) 0.009(2) 0.015(3) 0.003(2)
C9 0.095(3) 0.118(4) 0.115(3) 0.007(3) -0.020(3) 0.034(3)
C37 0.125(4) 0.107(3) 0.091(3) 0.025(2) 0.029(2) 0.020(3)
C19 0.110(3) 0.117(3) 0.085(2) 0.006(2) -0.025(2) 0.012(3)
C39 0.138(4) 0.121(3) 0.070(2) 0.004(2) -0.011(2) 0.019(3)
C5 0.071(2) 0.082(2) 0.154(4) -0.020(3) 0.039(3) -0.0058(19)
C41 0.125(4) 0.112(3) 0.085(3) -0.030(2) -0.005(2) 0.021(3)
C21 0.133(4) 0.065(2) 0.150(4) 0.025(3) 0.028(4) 0.021(3)
C43 0.109(3) 0.107(3) 0.104(3) -0.038(3) -0.020(3) 0.016(3)
C11 0.100(3) 0.094(3) 0.120(3) -0.022(2) 0.001(3) -0.008(2)
C45 0.098(3) 0.124(4) 0.151(5) -0.007(3) -0.007(3) -0.035(3)
C23 0.121(4) 0.188(6) 0.127(4) -0.062(4) 0.002(3) 0.029(4)
C47 0.145(5) 0.198(8) 0.149(5) 0.000(5) 0.010(4) 0.067(5)
C3 0.135(5) 0.135(5) 0.229(8) -0.026(5) -0.011(5) -0.041(4)
C49 0.166(6) 0.161(6) 0.260(9) 0.120(7) 0.083(7) 0.010(5)
C25 0.259(11) 0.263(11) 0.144(6) -0.082(7) -0.068(7) 0.157(10)
C51 0.46(2) 0.104(5) 0.205(9) 0.046(5) -0.016(11) 0.026(7)

loop_
_atom_type_symbol
_atom_type_description
_atom_type_scat_dispersion_real
_atom_type_scat_dispersion_imag
_atom_type_scat_source
C C 0.0181 0.0091 'International Tables Vol C Tables 4.2.6.8 and 6.1.1.4'
H H 0.0000 0.0000 'International Tables Vol C Tables 4.2.6.8 and 6.1.1.4'
N N 0.0311 0.0180 'International Tables Vol C Tables 4.2.6.8 and 6.1.1.4'
O O 0.0492 0.0322 'International Tables Vol C Tables 4.2.6.8 and 6.1.1.4'
S S 0.3331 0.5567 'International Tables Vol C Tables 4.2.6.8 and 6.1.1.4'

loop_
_geom_angle_atom_site_label_1
_geom_angle_atom_site_label_2
_geom_angle_atom_site_label_3
_geom_angle
_geom_angle_site_symmetry_1
_geom_angle_site_symmetry_3
_geom_angle_publ_flag
O1 S1 O2 119.6(2) . . ?
O1 S1 N1 104.82(18) . . ?
O1 S1 C38 110.18(18) . . ?
O2 S1 N1 110.62(16) . . ?
O2 S1 C38 108.0(2) . . ?
N1 S1 C38 102.14(17) . . ?
O5 S2 N4 110.82(17) . . ?
O5 S2 C26 108.7(2) . . ?
O6 S2 O5 119.1(2) . . ?
O6 S2 N4 105.4(2) . . ?
O6 S2 C26 110.0(2) . . ?
N4 S2 C26 101.26(18) . . ?
C16 O3 C14 113.9(2) . . ?
C4 O7 C12 113.5(2) . . ?
C1 O8 C24 118.7(3) . . ?
C30 O4 C45 118.4(4) . . ?
N1 N2 C14 119.9(3) . . ?
C8 N2 N1 116.3(3) . . ?
C8 N2 C14 121.7(3) . . ?
N2 N1 S1 112.1(2) . . ?
N2 N1 C32 117.1(3) . . ?
C32 N1 S1 119.3(2) . . ?
C8 N3 C18 116.6(3) . . ?
N4 N5 C12 118.4(3) . . ?
C5 N5 N4 118.5(4) . . ?
C5 N5 C12 120.3(3) . . ?
N5 N4 S2 112.5(3) . . ?
N5 N4 C37 118.7(3) . . ?
C37 N4 S2 119.8(4) . . ?
O8 C1 C4 114.7(3) . . ?
O8 C1 C46 125.2(3) . . ?
C46 C1 C4 120.2(3) . . ?
O7 C4 C1 118.0(3) . . ?
O7 C4 C20 120.4(3) . . ?
C1 C4 C20 121.5(4) . . ?
C18 C6 C14 120.9(3) . . ?
C48 C6 C14 118.8(3) . . ?
C48 C6 C18 120.1(3) . . ?
N2 C8 H8 116.9 . . ?
N3 C8 N2 126.1(3) . . ?
N3 C8 H8 116.9 . . ?
C28 C10 C12 119.8(3) . . ?
C28 C10 C34 120.3(4) . . ?
C34 C10 C12 119.8(4) . . ?
O7 C12 N5 111.4(3) . . ?
O7 C12 C10 108.3(3) . . ?
O7 C12 H12 109.3 . . ?
N5 C12 C10 109.3(3) . . ?
N5 C12 H12 109.3 . . ?
C10 C12 H12 109.3 . . ?
O3 C14 N2 110.8(2) . . ?
O3 C14 C6 107.1(2) . . ?
O3 C14 H14 109.8 . . ?
N2 C14 C6 109.6(3) . . ?
N2 C14 H14 109.8 . . ?
C6 C14 H14 109.8 . . ?
C22 C16 O3 120.8(3) . . ?
C30 C16 O3 117.6(3) . . ?
C30 C16 C22 121.6(3) . . ?
C6 C18 N3 122.2(3) . . ?
C6 C18 C27 118.8(4) . . ?
C27 C18 N3 119.0(4) . . ?
C4 C20 C37 121.9(4) . . ?
C4 C20 C39 116.9(4) . . ?
C39 C20 C37 121.1(4) . . ?
C16 C22 C32 120.7(3) . . ?
C44 C22 C16 118.1(4) . . ?
C44 C22 C32 121.1(4) . . ?
C5 N6 C34 115.7(3) . . ?
O8 C24 H24A 110.2 . . ?
O8 C24 H24B 110.2 . . ?
O8 C24 C33 107.5(3) . . ?
H24A C24 H24B 108.5 . . ?
C33 C24 H24A 110.2 . . ?
C33 C24 H24B 110.2 . . ?
C42 C26 S2 119.6(3) . . ?
C42 C26 C52 120.5(4) . . ?
C52 C26 S2 119.9(3) . . ?
C10 C28 H28 120.0 . . ?
C10 C28 C7 120.0(4) . . ?
C7 C28 H28 120.0 . . ?
O4 C30 C16 116.1(3) . . ?
O4 C30 C31 124.7(4) . . ?
C16 C30 C31 119.1(4) . . ?
N1 C32 H32 107.0 . . ?
N1 C32 C43 109.2(3) . . ?
C22 C32 N1 114.8(3) . . ?
C22 C32 H32 107.0 . . ?
C22 C32 C43 111.5(4) . . ?
C43 C32 H32 107.0 . . ?
C10 C34 N6 122.8(4) . . ?
C10 C34 C2 117.4(4) . . ?
N6 C34 C2 119.8(4) . . ?
C38 C36 H36 119.9 . . ?
C11 C36 H36 119.9 . . ?
C11 C36 C38 120.1(4) . . ?
C36 C38 S1 120.3(3) . . ?
C13 C38 S1 120.5(3) . . ?
C13 C38 C36 119.1(4) . . ?
C52 C40 H40 118.9 . . ?
C15 C40 H40 118.9 . . ?
C15 C40 C52 122.3(4) . . ?
C26 C42 H42 120.2 . . ?
C26 C42 C29 119.7(4) . . ?
C29 C42 H42 120.2 . . ?
C22 C44 H44 119.7 . . ?
C9 C44 C22 120.7(4) . . ?
C9 C44 H44 119.7 . . ?
C1 C46 H46 120.7 . . ?
C1 C46 C19 118.6(4) . . ?
C19 C46 H46 120.7 . . ?
C6 C48 H48 119.7 . . ?
C35 C48 C6 120.7(4) . . ?
C35 C48 H48 119.7 . . ?
C7 C50 H50 120.2 . . ?
C2 C50 H50 120.2 . . ?
C2 C50 C7 119.6(5) . . ?
C26 C52 H52 120.8 . . ?
C40 C52 C26 118.3(4) . . ?
C40 C52 H52 120.8 . . ?
C38 C13 H13 120.4 . . ?
C38 C13 C17 119.2(4) . . ?
C17 C13 H13 120.4 . . ?
C18 C27 H27 120.1 . . ?
C21 C27 C18 119.8(4) . . ?
C21 C27 H27 120.1 . . ?
C28 C7 H7 119.7 . . ?
C50 C7 C28 120.6(5) . . ?
C50 C7 H7 119.7 . . ?
C42 C29 H29 119.7 . . ?
C15 C29 C42 120.5(4) . . ?
C15 C29 H29 119.7 . . ?
C40 C15 C29 118.6(5) . . ?
C40 C15 C47 121.2(5) . . ?
C29 C15 C47 120.1(5) . . ?
C30 C31 H31 120.7 . . ?
C9 C31 C30 118.6(4) . . ?
C9 C31 H31 120.7 . . ?
C34 C2 H2 119.0 . . ?
C50 C2 C34 122.1(4) . . ?
C50 C2 H2 119.0 . . ?
C24 C33 H33A 109.5 . . ?
C24 C33 H33B 109.5 . . ?
C24 C33 H33C 109.5 . . ?
H33A C33 H33B 109.5 . . ?
H33A C33 H33C 109.5 . . ?
H33B C33 H33C 109.5 . . ?
C13 C17 H17 119.2 . . ?
C41 C17 C13 121.7(4) . . ?
C41 C17 H17 119.2 . . ?
C48 C35 H35 120.3 . . ?
C48 C35 C21 119.4(5) . . ?
C21 C35 H35 120.3 . . ?
C44 C9 C31 121.6(4) . . ?
C44 C9 H9 119.2 . . ?
C31 C9 H9 119.2 . . ?
N4 C37 C20 115.0(3) . . ?
N4 C37 H37 106.1 . . ?
C20 C37 H37 106.1 . . ?
C49 C37 N4 108.3(5) . . ?
C49 C37 C20 114.5(5) . . ?
C49 C37 H37 106.1 . . ?
C46 C19 H19 119.2 . . ?
C39 C19 C46 121.6(4) . . ?
C39 C19 H19 119.2 . . ?
C20 C39 H39 119.4 . . ?
C19 C39 C20 121.2(4) . . ?
C19 C39 H39 119.4 . . ?
N5 C5 H5 116.6 . . ?
N6 C5 N5 126.7(4) . . ?
N6 C5 H5 116.6 . . ?
C17 C41 C23 120.6(5) . . ?
C11 C41 C17 118.5(5) . . ?
C11 C41 C23 120.9(6) . . ?
C27 C21 H21 119.4 . . ?
C35 C21 C27 121.2(4) . . ?
C35 C21 H21 119.4 . . ?
C32 C43 H43 114.1 . . ?
C25 C43 C32 131.9(6) . . ?
C25 C43 H43 114.1 . . ?
C36 C11 H11 119.4 . . ?
C41 C11 C36 121.3(5) . . ?
C41 C11 H11 119.4 . . ?
O4 C45 H45A 110.1 . . ?
O4 C45 H45B 110.1 . . ?
O4 C45 C3 108.0(5) . . ?
H45A C45 H45B 108.4 . . ?
C3 C45 H45A 110.1 . . ?
C3 C45 H45B 110.1 . . ?
C41 C23 H23A 109.5 . . ?
C41 C23 H23B 109.5 . . ?
C41 C23 H23C 109.5 . . ?
H23A C23 H23B 109.5 . . ?
H23A C23 H23C 109.5 . . ?
H23B C23 H23C 109.5 . . ?
C15 C47 H47A 109.5 . . ?
C15 C47 H47B 109.5 . . ?
C15 C47 H47C 109.5 . . ?
H47A C47 H47B 109.5 . . ?
H47A C47 H47C 109.5 . . ?
H47B C47 H47C 109.5 . . ?
C45 C3 H3A 109.5 . . ?
C45 C3 H3B 109.5 . . ?
C45 C3 H3C 109.5 . . ?
H3A C3 H3B 109.5 . . ?
H3A C3 H3C 109.5 . . ?
H3B C3 H3C 109.5 . . ?
C37 C49 H49 114.5 . . ?
C51 C49 C37 131.1(10) . . ?
C51 C49 H49 114.5 . . ?
C43 C25 H25A 120.0 . . ?
C43 C25 H25B 120.0 . . ?
H25A C25 H25B 120.0 . . ?
C49 C51 H51A 120.0 . . ?
C49 C51 H51B 120.0 . . ?
H51A C51 H51B 120.0 . . ?

loop_
_geom_bond_atom_site_label_1
_geom_bond_atom_site_label_2
_geom_bond_distance
_geom_bond_site_symmetry_2
_geom_bond_publ_flag
S1 O1 1.418(3) . ?
S1 O2 1.425(3) . ?
S1 N1 1.683(3) . ?
S1 C38 1.753(5) . ?
S2 O5 1.426(3) . ?
S2 O6 1.419(3) . ?
S2 N4 1.674(3) . ?
S2 C26 1.753(4) . ?
O3 C14 1.432(4) . ?
O3 C16 1.389(4) . ?
O7 C4 1.385(4) . ?
O7 C12 1.434(4) . ?
O8 C1 1.359(4) . ?
O8 C24 1.410(4) . ?
O4 C30 1.363(5) . ?
O4 C45 1.422(5) . ?
N2 N1 1.406(4) . ?
N2 C8 1.370(5) . ?
N2 C14 1.450(4) . ?
N1 C32 1.510(5) . ?
N3 C8 1.279(5) . ?
N3 C18 1.398(5) . ?
N5 N4 1.401(5) . ?
N5 C12 1.440(4) . ?
N5 C5 1.378(5) . ?
N4 C37 1.491(6) . ?
C1 C4 1.389(5) . ?
C1 C46 1.383(5) . ?
C4 C20 1.399(5) . ?
C6 C14 1.486(4) . ?
C6 C18 1.394(5) . ?
C6 C48 1.394(5) . ?
C8 H8 0.9300 . ?
C10 C12 1.503(5) . ?
C10 C28 1.380(5) . ?
C10 C34 1.389(5) . ?
C12 H12 0.9800 . ?
C14 H14 0.9800 . ?
C16 C22 1.389(5) . ?
C16 C30 1.381(5) . ?
C18 C27 1.395(5) . ?
C20 C37 1.496(7) . ?
C20 C39 1.404(7) . ?
C22 C32 1.506(6) . ?
C22 C44 1.386(5) . ?
N6 C34 1.399(6) . ?
N6 C5 1.272(7) . ?
C24 H24A 0.9700 . ?
C24 H24B 0.9700 . ?
C24 C33 1.510(6) . ?
C26 C42 1.372(6) . ?
C26 C52 1.384(5) . ?
C28 H28 0.9300 . ?
C28 C7 1.381(6) . ?
C30 C31 1.405(6) . ?
C32 H32 0.9800 . ?
C32 C43 1.515(6) . ?
C34 C2 1.414(7) . ?
C36 H36 0.9300 . ?
C36 C38 1.389(6) . ?
C36 C11 1.388(7) . ?
C38 C13 1.388(6) . ?
C40 H40 0.9300 . ?
C40 C52 1.368(7) . ?
C40 C15 1.368(7) . ?
C42 H42 0.9300 . ?
C42 C29 1.378(7) . ?
C44 H44 0.9300 . ?
C44 C9 1.367(7) . ?
C46 H46 0.9300 . ?
C46 C19 1.385(6) . ?
C48 H48 0.9300 . ?
C48 C35 1.369(6) . ?
C50 H50 0.9300 . ?
C50 C7 1.370(7) . ?
C50 C2 1.346(8) . ?
C52 H52 0.9300 . ?
C13 H13 0.9300 . ?
C13 C17 1.390(8) . ?
C27 H27 0.9300 . ?
C27 C21 1.385(7) . ?
C7 H7 0.9300 . ?
C29 H29 0.9300 . ?
C29 C15 1.375(7) . ?
C15 C47 1.532(8) . ?
C31 H31 0.9300 . ?
C31 C9 1.377(7) . ?
C2 H2 0.9300 . ?
C33 H33A 0.9600 . ?
C33 H33B 0.9600 . ?
C33 H33C 0.9600 . ?
C17 H17 0.9300 . ?
C17 C41 1.381(8) . ?
C35 H35 0.9300 . ?
C35 C21 1.376(8) . ?
C9 H9 0.9300 . ?
C37 H37 0.9800 . ?
C37 C49 1.489(9) . ?
C19 H19 0.9300 . ?
C19 C39 1.364(7) . ?
C39 H39 0.9300 . ?
C5 H5 0.9300 . ?
C41 C11 1.361(7) . ?
C41 C23 1.526(8) . ?
C21 H21 0.9300 . ?
C43 H43 0.9300 . ?
C43 C25 1.144(7) . ?
C11 H11 0.9300 . ?
C45 H45A 0.9700 . ?
C45 H45B 0.9700 . ?
C45 C3 1.478(9) . ?
C23 H23A 0.9600 . ?
C23 H23B 0.9600 . ?
C23 H23C 0.9600 . ?
C47 H47A 0.9600 . ?
C47 H47B 0.9600 . ?
C47 H47C 0.9600 . ?
C3 H3A 0.9600 . ?
C3 H3B 0.9600 . ?
C3 H3C 0.9600 . ?
C49 H49 0.9300 . ?
C49 C51 1.145(3) . ?
C25 H25A 0.9300 . ?
C25 H25B 0.9300 . ?
C51 H51A 0.9300 . ?
C51 H51B 0.9300 . ?

loop_
_geom_torsion_atom_site_label_1
_geom_torsion_atom_site_label_2
_geom_torsion_atom_site_label_3
_geom_torsion_atom_site_label_4
_geom_torsion
_geom_torsion_site_symmetry_1
_geom_torsion_site_symmetry_2
_geom_torsion_site_symmetry_3
_geom_torsion_site_symmetry_4
_geom_torsion_publ_flag
S1 N1 C32 C22 -72.0(4) . . . . ?
S1 N1 C32 C43 161.9(3) . . . . ?
S1 C38 C13 C17 178.0(3) . . . . ?
S2 N4 C37 C20 -79.8(5) . . . . ?
S2 N4 C37 C49 150.8(5) . . . . ?
S2 C26 C42 C29 -180.0(3) . . . . ?
S2 C26 C52 C40 -179.0(3) . . . . ?
O3 C16 C22 C32 -3.1(5) . . . . ?
O3 C16 C22 C44 174.8(3) . . . . ?
O3 C16 C30 O4 7.1(5) . . . . ?
O3 C16 C30 C31 -173.0(4) . . . . ?
O7 C4 C20 C37 4.4(5) . . . . ?
O7 C4 C20 C39 -179.5(4) . . . . ?
O8 C1 C4 O7 1.0(4) . . . . ?
O8 C1 C4 C20 -179.1(3) . . . . ?
O8 C1 C46 C19 178.8(4) . . . . ?
O1 S1 N1 N2 -178.6(2) . . . . ?
O1 S1 N1 C32 -36.4(3) . . . . ?
O1 S1 C38 C36 -13.0(4) . . . . ?
O1 S1 C38 C13 165.5(3) . . . . ?
O4 C30 C31 C9 177.0(4) . . . . ?
N2 N1 C32 C22 68.5(4) . . . . ?
N2 N1 C32 C43 -57.6(4) . . . . ?
O5 S2 N4 N5 -46.2(3) . . . . ?
O5 S2 N4 C37 100.7(3) . . . . ?
O5 S2 C26 C42 14.5(3) . . . . ?
O5 S2 C26 C52 -165.9(3) . . . . ?
O2 S1 N1 N2 -48.4(3) . . . . ?
O2 S1 N1 C32 93.9(3) . . . . ?
O2 S1 C38 C36 -145.4(3) . . . . ?
O2 S1 C38 C13 33.2(4) . . . . ?
N1 S1 C38 C36 98.0(3) . . . . ?
N1 S1 C38 C13 -83.5(3) . . . . ?
N1 N2 C8 N3 -177.3(3) . . . . ?
N1 N2 C14 O3 64.4(3) . . . . ?
N1 N2 C14 C6 -177.6(3) . . . . ?
N1 C32 C43 C25 -141.9(11) . . . . ?
N3 C18 C27 C21 178.9(4) . . . . ?
O6 S2 N4 N5 -176.4(3) . . . . ?
O6 S2 N4 C37 -29.5(3) . . . . ?
O6 S2 C26 C42 146.6(3) . . . . ?
O6 S2 C26 C52 -33.8(4) . . . . ?
N5 N4 C37 C20 65.1(6) . . . . ?
N5 N4 C37 C49 -64.3(6) . . . . ?
N4 S2 C26 C42 -102.3(3) . . . . ?
N4 S2 C26 C52 77.4(3) . . . . ?
N4 N5 C12 O7 67.6(4) . . . . ?
N4 N5 C12 C10 -172.7(3) . . . . ?
N4 N5 C5 N6 -179.6(4) . . . . ?
N4 C37 C49 C51 166.4(12) . . . . ?
C1 O8 C24 C33 -165.3(3) . . . . ?
C1 C4 C20 C37 -175.5(4) . . . . ?
C1 C4 C20 C39 0.6(6) . . . . ?
C1 C46 C19 C39 -0.1(7) . . . . ?
C4 O7 C12 N5 -88.1(3) . . . . ?
C4 O7 C12 C10 151.6(3) . . . . ?
C4 C1 C46 C19 -0.6(6) . . . . ?
C4 C20 C37 N4 -58.1(6) . . . . ?
C4 C20 C37 C49 68.2(7) . . . . ?
C4 C20 C39 C19 -1.2(7) . . . . ?
C6 C18 C27 C21 -2.5(6) . . . . ?
C6 C48 C35 C21 -1.5(7) . . . . ?
C8 N2 N1 S1 -112.0(3) . . . . ?
C8 N2 N1 C32 104.8(4) . . . . ?
C8 N2 C14 O3 -98.3(3) . . . . ?
C8 N2 C14 C6 19.7(4) . . . . ?
C8 N3 C18 C6 4.4(5) . . . . ?
C8 N3 C18 C27 -177.0(4) . . . . ?
C10 C28 C7 C50 -1.5(6) . . . . ?
C10 C34 C2 C50 -1.7(6) . . . . ?
C12 O7 C4 C1 -115.9(3) . . . . ?
C12 O7 C4 C20 64.2(4) . . . . ?
C12 N5 N4 S2 90.0(3) . . . . ?
C12 N5 N4 C37 -57.2(4) . . . . ?
C12 N5 C5 N6 -18.9(7) . . . . ?
C12 C10 C28 C7 -179.8(3) . . . . ?
C12 C10 C34 N6 2.7(5) . . . . ?
C12 C10 C34 C2 -178.6(3) . . . . ?
C14 O3 C16 C22 70.7(4) . . . . ?
C14 O3 C16 C30 -110.1(3) . . . . ?
C14 N2 N1 S1 84.3(3) . . . . ?
C14 N2 N1 C32 -58.9(4) . . . . ?
C14 N2 C8 N3 -14.0(5) . . . . ?
C14 C6 C18 N3 3.8(5) . . . . ?
C14 C6 C18 C27 -174.7(3) . . . . ?
C14 C6 C48 C35 176.8(4) . . . . ?
C16 O3 C14 N2 -85.8(3) . . . . ?
C16 O3 C14 C6 154.7(3) . . . . ?
C16 C22 C32 N1 -55.8(5) . . . . ?
C16 C22 C32 C43 69.0(4) . . . . ?
C16 C22 C44 C9 -0.8(6) . . . . ?
C16 C30 C31 C9 -2.8(7) . . . . ?
C18 N3 C8 N2 0.4(5) . . . . ?
C18 C6 C14 O3 105.4(3) . . . . ?
C18 C6 C14 N2 -14.9(4) . . . . ?
C18 C6 C48 C35 0.7(6) . . . . ?
C18 C27 C21 C35 1.7(8) . . . . ?
C20 C37 C49 C51 36.8(15) . . . . ?
C22 C16 C30 O4 -173.8(3) . . . . ?
C22 C16 C30 C31 6.1(6) . . . . ?
C22 C32 C43 C25 90.2(12) . . . . ?
C22 C44 C9 C31 4.0(8) . . . . ?
N6 C34 C2 C50 177.0(4) . . . . ?
C24 O8 C1 C4 -178.8(3) . . . . ?
C24 O8 C1 C46 1.8(5) . . . . ?
C26 S2 N4 N5 69.0(3) . . . . ?
C26 S2 N4 C37 -144.2(3) . . . . ?
C26 C42 C29 C15 0.1(7) . . . . ?
C28 C10 C12 O7 -76.7(3) . . . . ?
C28 C10 C12 N5 161.8(3) . . . . ?
C28 C10 C34 N6 -178.2(4) . . . . ?
C28 C10 C34 C2 0.5(5) . . . . ?
C30 O4 C45 C3 -173.6(5) . . . . ?
C30 C16 C22 C32 177.8(3) . . . . ?
C30 C16 C22 C44 -4.3(6) . . . . ?
C30 C31 C9 C44 -2.1(8) . . . . ?
C32 C22 C44 C9 177.1(4) . . . . ?
C34 C10 C12 O7 102.5(3) . . . . ?
C34 C10 C12 N5 -19.1(4) . . . . ?
C34 C10 C28 C7 1.0(5) . . . . ?
C34 N6 C5 N5 -0.5(7) . . . . ?
C36 C38 C13 C17 -3.4(6) . . . . ?
C38 S1 N1 N2 66.4(3) . . . . ?
C38 S1 N1 C32 -151.3(3) . . . . ?
C38 C36 C11 C41 1.9(7) . . . . ?
C38 C13 C17 C41 2.9(7) . . . . ?
C42 C26 C52 C40 0.7(6) . . . . ?
C42 C29 C15 C40 -1.7(7) . . . . ?
C42 C29 C15 C47 -179.6(6) . . . . ?
C44 C22 C32 N1 126.3(4) . . . . ?
C44 C22 C32 C43 -108.8(4) . . . . ?
C46 C1 C4 O7 -179.6(3) . . . . ?
C46 C1 C4 C20 0.3(5) . . . . ?
C46 C19 C39 C20 1.0(8) . . . . ?
C48 C6 C14 O3 -70.7(4) . . . . ?
C48 C6 C14 N2 169.0(3) . . . . ?
C48 C6 C18 N3 179.9(3) . . . . ?
C48 C6 C18 C27 1.3(5) . . . . ?
C48 C35 C21 C27 0.3(8) . . . . ?
C52 C26 C42 C29 0.4(6) . . . . ?
C52 C40 C15 C29 2.8(8) . . . . ?
C52 C40 C15 C47 -179.4(6) . . . . ?
C13 C17 C41 C11 0.0(7) . . . . ?
C13 C17 C41 C23 -178.6(5) . . . . ?
C7 C50 C2 C34 1.3(7) . . . . ?
C15 C40 C52 C26 -2.3(7) . . . . ?
C2 C50 C7 C28 0.3(6) . . . . ?
C17 C41 C11 C36 -2.4(7) . . . . ?
C37 C20 C39 C19 174.9(5) . . . . ?
C39 C20 C37 N4 126.0(5) . . . . ?
C39 C20 C37 C49 -107.7(7) . . . . ?
C5 N5 N4 S2 -108.9(3) . . . . ?
C5 N5 N4 C37 103.9(4) . . . . ?
C5 N5 C12 O7 -93.1(4) . . . . ?
C5 N5 C12 C10 26.6(5) . . . . ?
C5 N6 C34 C10 8.3(6) . . . . ?
C5 N6 C34 C2 -170.3(4) . . . . ?
C11 C36 C38 S1 179.7(4) . . . . ?
C11 C36 C38 C13 1.1(6) . . . . ?
C45 O4 C30 C16 168.4(4) . . . . ?
C45 O4 C30 C31 -11.5(6) . . . . ?
C23 C41 C11 C36 176.2(5) . . . . ?
